data_4300558
loop_
_publ_author_name
'Dikarev, Evgeny V.'
'Filatov, Alexander S.'
'Clerac, Rodolphe'
'Petrukhina, Marina A.'

_publ_section_title
;
Unligated Diruthenium(II,II) Tetra(trifluoroacetate): The First X-Ray 
Structural Study, Thermal Compressibility, Lewis Acidity and Magnetism
;
_journal_issue 2
_journal_name_full 'Inorganic Chemistry'
_journal_page_first 744
_journal_page_last 751
_journal_paper_doi 10.1021/ic051537m
_journal_volume 45
_journal_year 2006
_chemical_formula_moiety '[Ru2 (O2 C C F3)3 (O2 C C H2 C H3)]'
_chemical_formula_sum 'C9 H5 F9 O8 Ru2'
_chemical_formula_weight 614.27
_space_group_IT_number 11
_symmetry_cell_setting monoclinic
_symmetry_space_group_name_Hall '-P 2yb'
_symmetry_space_group_name_H-M 'P 1 21/m 1'
_cell_angle_alpha 90.00
_cell_angle_beta 100.779(1)
_cell_angle_gamma 90.00
_cell_formula_units_Z 2
_cell_length_a 8.6643(5)
_cell_length_b 9.0576(6)
_cell_length_c 11.1165(7)
_cell_measurement_temperature 243(2)
_cell_volume 857.01(9)
_diffrn_ambient_temperature 243(2)
_exptl_crystal_density_diffrn 2.380
_cod_original_sg_symbol_H-M 'P 21/m'
_cod_database_code 4300558

loop_
_symmetry_equiv_pos_as_xyz
'x, y, z'
'-x, y+1/2, -z'
'-x, -y, -z'
'x, -y-1/2, z'

loop_
_atom_site_label
_atom_site_type_symbol
_atom_site_fract_x
_atom_site_fract_y
_atom_site_fract_z
_atom_site_U_iso_or_equiv
_atom_site_adp_type
_atom_site_occupancy
_atom_site_symmetry_multiplicity
_atom_site_calc_flag
_atom_site_refinement_flags
_atom_site_disorder_assembly
_atom_site_disorder_group
Ru1 Ru 0.58762(4) 0.12517(4) 0.10702(3) 0.02826(14) Uani 1 1 d . . .
O1 O 0.4432(4) 0.1282(3) -0.0654(3) 0.0308(6) Uani 1 1 d . . .
O2 O 0.3953(4) 0.1258(3) 0.1911(3) 0.0394(7) Uani 1 1 d . . .
O3 O 0.7264(4) 0.1262(3) 0.2783(3) 0.0387(7) Uani 1 1 d . . .
O4 O 0.7772(4) 0.1261(3) 0.0195(3) 0.0360(7) Uani 1 1 d . . .
C1 C 0.4041(7) 0.2500 -0.1189(5) 0.0291(13) Uani 1 2 d S . .
C2 C 0.3179(9) 0.2500 -0.2478(6) 0.0436(17) Uani 1 2 d S . .
H2A H 0.2509 0.3378 -0.2633 0.052 Uiso 0.50 1 calc PR . .
H2B H 0.2509 0.1622 -0.2633 0.052 Uiso 0.50 1 calc PR . .
C3 C 0.4383(14) 0.2500 -0.3316(9) 0.092(4) Uani 1 2 d S . .
H3A H 0.3844 0.2500 -0.4163 0.138 Uiso 1 2 calc SR . .
H3B H 0.5036 0.1626 -0.3159 0.138 Uiso 0.50 1 calc PR . .
H3C H 0.5036 0.3374 -0.3159 0.138 Uiso 0.50 1 calc PR . .
C4 C 0.3454(8) 0.2500 0.2154(6) 0.0395(15) Uani 1 2 d S . .
C5 C 0.2054(11) 0.2500 0.2823(9) 0.058(2) Uani 1 2 d S . 1
F1 F 0.0755(12) 0.2035(11) 0.2128(9) 0.057(3) Uiso 0.33 1 d P . 1
F2 F 0.2406(13) 0.1501(11) 0.3800(10) 0.047(2) Uiso 0.33 1 d P . 1
F3 F 0.1831(16) 0.3781(14) 0.3330(12) 0.066(3) Uiso 0.33 1 d P . 1
F1X F 0.244(3) 0.2500 0.394(2) 0.104(7) Uiso 0.33 2 d SP . 2
F2X F 0.1065(18) 0.1340(17) 0.2498(14) 0.083(4) Uiso 0.33 1 d P . 2
C6 C 0.7587(8) 0.2500 0.3272(6) 0.0366(14) Uani 1 2 d S . .
C7 C 0.8382(10) 0.2500 0.4631(7) 0.0502(19) Uani 1 2 d S . 1
F4 F 0.9703(14) 0.1778(14) 0.4835(11) 0.065(3) Uiso 0.33 1 d P . 1
F5 F 0.8600(19) 0.3780(16) 0.5133(13) 0.082(4) Uiso 0.33 1 d P . 1
F6 F 0.7491(16) 0.1757(16) 0.5283(12) 0.072(3) Uiso 0.33 1 d P . 1
F4X F 0.7260(17) 0.2500 0.5267(13) 0.046(3) Uiso 0.33 2 d SP . 2
F5X F 0.9300(12) 0.1249(11) 0.4878(8) 0.0380(19) Uiso 0.33 1 d P . 2
C8 C 0.8239(8) 0.2500 -0.0074(6) 0.0368(14) Uani 1 2 d S . .
C9 C 0.9531(9) 0.2500 -0.0874(8) 0.0465(17) Uani 1 2 d S . 1
F7 F 1.0907(12) 0.1994(11) -0.0235(9) 0.058(3) Uiso 0.33 1 d P . 1
F8 F 0.9773(14) 0.3864(12) -0.1313(11) 0.056(2) Uiso 0.33 1 d P . 1
F9 F 0.9166(14) 0.1649(14) -0.1852(11) 0.063(3) Uiso 0.33 1 d P . 1
F7X F 0.875(2) 0.2500 -0.2027(15) 0.066(4) Uiso 0.33 2 d SP . 2
F8X F 1.0420(13) 0.1331(13) -0.0669(11) 0.057(2) Uiso 0.33 1 d P . 2

loop_
_atom_site_aniso_label
_atom_site_aniso_U_11
_atom_site_aniso_U_22
_atom_site_aniso_U_33
_atom_site_aniso_U_23
_atom_site_aniso_U_13
_atom_site_aniso_U_12
Ru1 0.0314(2) 0.01513(19) 0.0370(2) 0.00100(15) 0.00312(13) -0.00015(14)
O1 0.0360(15) 0.0142(13) 0.0402(15) 0.0006(13) 0.0019(12) 0.0000(13)
O2 0.0407(17) 0.0308(17) 0.0482(19) 0.0010(15) 0.0122(14) -0.0042(15)
O3 0.0438(18) 0.0289(17) 0.0399(16) 0.0029(15) -0.0008(14) 0.0022(15)
O4 0.0345(16) 0.0231(15) 0.0512(18) -0.0009(15) 0.0097(14) 0.0007(14)
C1 0.027(3) 0.022(3) 0.039(3) 0.000 0.007(3) 0.000
C2 0.057(4) 0.023(3) 0.042(4) 0.000 -0.014(3) 0.000
C3 0.110(9) 0.128(11) 0.044(5) 0.000 0.029(6) 0.000
C4 0.038(4) 0.040(4) 0.041(4) 0.000 0.008(3) 0.000
C5 0.055(5) 0.065(6) 0.058(5) 0.000 0.016(4) 0.000
C6 0.036(3) 0.034(3) 0.038(3) 0.000 0.002(3) 0.000
C7 0.058(5) 0.047(4) 0.043(4) 0.000 0.001(4) 0.000
C8 0.028(3) 0.035(4) 0.047(4) 0.000 0.006(3) 0.000
C9 0.044(4) 0.040(4) 0.059(5) 0.000 0.019(4) 0.000

loop_
_geom_bond_atom_site_label_1
_geom_bond_atom_site_label_2
_geom_bond_distance
_geom_bond_site_symmetry_2
_geom_bond_publ_flag
Ru1 O3 2.053(3) . y
Ru1 O2 2.058(3) . y
Ru1 O4 2.060(3) . y
Ru1 O1 2.084(3) . y
Ru1 Ru1 2.2613(7) 4_565 y
Ru1 O1 2.347(3) 3_655 y
O1 C1 1.268(4) . n
O1 Ru1 2.347(3) 3_655 n
O2 C4 1.252(4) . n
O3 C6 1.255(4) . n
O4 C8 1.249(4) . n
C1 O1 1.268(4) 4_565 n
C1 C2 1.488(8) . n
C2 C3 1.523(13) . n
C2 H2A 0.9800 . n
C2 H2B 0.9800 . n
C3 H3A 0.9700 . n
C3 H3B 0.9700 . n
C3 H3C 0.9700 . n
C4 O2 1.252(4) 4_565 n
C4 C5 1.537(11) . n
C5 F1 1.310(13) . n
C5 F3 1.320(12) . n
C5 F2 1.402(13) . n
C6 O3 1.255(4) 4_565 n
C6 C7 1.538(10) . n
C7 F5 1.285(14) . n
C7 F4 1.301(13) . n
C7 F6 1.335(15) . n
C8 O4 1.249(4) 4_565 n
C8 C9 1.555(10) . n
C9 F9 1.322(13) . n
C9 F7 1.348(12) . n
C9 F8 1.359(11) . n
